data_2023414
loop_
_publ_author_name
'Sowbhagya, Chaluvarangaiah'
'Mohan Kumar, Thaluru M.'
'Yathirajan, Hemmige S.'
'Parkin, Sean'

_publ_section_title
;
 Crystal structure and Hirshfeld-surface analysis of the pesticide
 etoxazole.
;
_journal_coeditor_code NX2020
_journal_issue 'Pt 3'
_journal_name_full 'Acta crystallographica. Section E, Crystallographic communications'
_journal_page_first 239
_journal_page_last 242
_journal_paper_doi 10.1107/S2056989025001173
_journal_volume 81
_journal_year 2025
_chemical_formula_iupac 'C21 H23 F2 N O2'
_chemical_formula_moiety 'C21 H23 F2 N O2'
_chemical_formula_sum 'C21 H23 F2 N O2'
_chemical_formula_weight 359.40
_chemical_name_systematic 4-(4-<i>tert</i>-Butyl-2-ethoxyphenyl)-2-(2,6-difluorophenyl)-4,5-dihydro-1,3-oxazole
_space_group_crystal_system monoclinic
_space_group_IT_number 14
_space_group_name_Hall '-P 2yn'
_space_group_name_H-M_alt 'P 1 21/n 1'
_atom_sites_solution_hydrogens difmap
_atom_sites_solution_primary direct
_atom_sites_solution_secondary difmap
_audit_creation_method SHELXL-2019/3
_cell_angle_alpha 90
_cell_angle_beta 93.7260(10)
_cell_angle_gamma 90
_cell_formula_units_Z 4
_cell_length_a 10.2254(2)
_cell_length_b 12.2767(3)
_cell_length_c 14.7404(3)
_cell_measurement_reflns_used 9926
_cell_measurement_temperature 100.0(2)
_cell_measurement_theta_max 27.57
_cell_measurement_theta_min 2.35
_cell_volume 1846.51(7)
_computing_cell_refinement
;
<i>APEX5</i> (Bruker-AXS, 2023)
;
_computing_data_collection
;
<i>APEX5</i> (Bruker-AXS, 2023)
;
_computing_data_reduction
;
<i>APEX5</i> (Bruker-AXS, 2023)
;
_computing_molecular_graphics
;
<i>XP</i> in <i>SHELXTL</i> (Sheldrick, 2008)
;
_computing_publication_material
;
<i>SHELX</i> (Sheldrick, 2008) and <i>publCIF</i> (Westrip,
2010)
;
_computing_structure_refinement
;
<i>SHELXL2019/3</i> (Sheldrick, 2015b)
;
_computing_structure_solution
;
<i>SHELXT</i> (Sheldrick, 2015a)
;
_diffrn_ambient_temperature 100.0(2)
_diffrn_detector_area_resol_mean 7.41
_diffrn_measured_fraction_theta_full 0.997
_diffrn_measured_fraction_theta_max 0.993
_diffrn_measurement_device_type 'Bruker D8 Venture dual source'
_diffrn_measurement_method '\f and \w scans'
_diffrn_radiation_type MoK\a
_diffrn_radiation_wavelength 0.71073
_diffrn_reflns_av_R_equivalents 0.0276
_diffrn_reflns_av_unetI/netI 0.0175
_diffrn_reflns_limit_h_max 12
_diffrn_reflns_limit_h_min -13
_diffrn_reflns_limit_k_max 15
_diffrn_reflns_limit_k_min -15
_diffrn_reflns_limit_l_max 19
_diffrn_reflns_limit_l_min -19
_diffrn_reflns_number 36219
_diffrn_reflns_theta_full 25.242
_diffrn_reflns_theta_max 27.573
_diffrn_reflns_theta_min 2.161
_diffrn_source microsource
_exptl_absorpt_coefficient_mu 0.096
_exptl_absorpt_correction_T_max 0.971
_exptl_absorpt_correction_T_min 0.913
_exptl_absorpt_correction_type multi-scan
_exptl_absorpt_process_details
;
(<i>SADABS</i>; Krause <i>et al</i>., 2015)
;
_exptl_crystal_colour colourless
_exptl_crystal_density_diffrn 1.293
_exptl_crystal_description 'solvent-rounded block'
_exptl_crystal_F_000 760
_exptl_crystal_size_max 0.300
_exptl_crystal_size_mid 0.290
_exptl_crystal_size_min 0.240
_refine_diff_density_max 0.271
_refine_diff_density_min -0.171
_refine_ls_extinction_method none
_refine_ls_goodness_of_fit_ref 1.065
_refine_ls_hydrogen_treatment constr
_refine_ls_matrix_type full
_refine_ls_number_parameters 249
_refine_ls_number_reflns 4232
_refine_ls_number_restraints 6
_refine_ls_restrained_S_all 1.068
_refine_ls_R_factor_all 0.0369
_refine_ls_R_factor_gt 0.0321
_refine_ls_shift/su_max 0.001
_refine_ls_shift/su_mean 0.000
_refine_ls_structure_factor_coef Fsqd
_refine_ls_weighting_details 'w=1/[\s^2^(Fo^2^)+(0.0229P)^2^+0.7589P] where P=(Fo^2^+2Fc^2^)/3'
_refine_ls_weighting_scheme calc
_refine_ls_wR_factor_gt 0.0742
_refine_ls_wR_factor_ref 0.0771
_reflns_number_gt 3810
_reflns_number_total 4232
_reflns_threshold_expression 'I > 2\s(I)'
_cod_data_source_file nx2020.cif
_cod_data_source_block I
_cod_depositor_comments 'Adding full bibliography for 2023414.cif.'
_cod_original_sg_symbol_H-M 'P 21/n'
_cod_database_code 2023414
_shelx_space_group_comment
;
The symmetry employed for this shelxl refinement is uniquely defined
by the following loop, which should always be used as a source of
symmetry information in preference to the above space-group names.
They are only intended as comments.
;
_shelx_estimated_absorpt_t_min 0.972
_shelx_estimated_absorpt_t_max 0.977

loop_
_space_group_symop_operation_xyz
'x, y, z'
'-x+1/2, y+1/2, -z+1/2'
'-x, -y, -z'
'x-1/2, -y-1/2, z-1/2'

loop_
_atom_site_type_symbol
_atom_site_label
_atom_site_fract_x
_atom_site_fract_y
_atom_site_fract_z
_atom_site_U_iso_or_equiv
_atom_site_adp_type
_atom_site_calc_flag
_atom_site_occupancy
_atom_site_disorder_assembly
_atom_site_disorder_group
F F1 0.65801(6) 0.16709(5) 0.81007(5) 0.02591(15) Uani d 1 . .
F F2 0.84932(6) 0.51354(5) 0.84668(5) 0.02856(16) Uani d 1 . .
O O1 0.59310(7) 0.46735(6) 0.88831(5) 0.02189(17) Uani d 1 . .
O O2 0.20619(7) 0.56908(6) 0.80997(5) 0.01919(16) Uani d 1 . .
N N1 0.52318(8) 0.36866(7) 0.76447(6) 0.01943(18) Uani d 1 . .
C C1 0.61498(10) 0.39273(8) 0.82283(6) 0.01647(19) Uani d 1 . .
C C2 0.46203(10) 0.50925(9) 0.86463(7) 0.0203(2) Uani d 1 . .
H H2A 0.465680 0.585120 0.842192 0.024 Uiso calc 1 . .
H H2B 0.407431 0.507000 0.917657 0.024 Uiso calc 1 . .
C C3 0.40756(10) 0.43176(8) 0.78894(7) 0.0178(2) Uani d 1 . .
H H3 0.343741 0.380819 0.815230 0.021 Uiso calc 1 . .
C C4 0.34021(9) 0.48827(8) 0.70751(7) 0.01653(19) Uani d 1 . .
C C5 0.37576(10) 0.47310(8) 0.61912(7) 0.0193(2) Uani d 1 . .
H H5 0.444699 0.424052 0.607837 0.023 Uiso calc 1 . .
C C6 0.31205(10) 0.52859(9) 0.54676(7) 0.0202(2) Uani d 1 . .
H H6 0.338574 0.516894 0.486953 0.024 Uiso calc 1 . .
C C7 0.21004(10) 0.60102(8) 0.56022(7) 0.0169(2) Uani d 1 . .
C C8 0.17276(9) 0.61556(8) 0.64910(6) 0.01590(19) Uani d 1 . .
H H8 0.103040 0.663851 0.660341 0.019 Uiso calc 1 . .
C C9 0.23699(9) 0.55986(8) 0.72109(6) 0.01566(19) Uani d 1 . .
C C10 0.12969(10) 0.66135(9) 0.83472(7) 0.0217(2) Uani d 1 . .
H H10A 0.039594 0.656240 0.806104 0.026 Uiso calc 1 . .
H H10B 0.169956 0.729787 0.814519 0.026 Uiso calc 1 . .
C C11 0.12720(12) 0.65932(10) 0.93669(7) 0.0291(3) Uani d 1 . .
H H11A 0.077430 0.722042 0.956894 0.044 Uiso calc 1 . .
H H11B 0.217077 0.662715 0.964005 0.044 Uiso calc 1 . .
H H11C 0.085471 0.591875 0.955557 0.044 Uiso calc 1 . .
C C12 0.14577(10) 0.66574(9) 0.48019(7) 0.0206(2) Uani d 1 . .
C C13 0.0172(2) 0.7215(2) 0.50405(16) 0.0310(5) Uani d 0.760(6) A 1
H H13A 0.036459 0.777122 0.550703 0.047 Uiso calc 0.760(6) A 1
H H13B -0.042303 0.666985 0.527143 0.047 Uiso calc 0.760(6) A 1
H H13C -0.024326 0.755804 0.449467 0.047 Uiso calc 0.760(6) A 1
C C14 0.1107(3) 0.5888(2) 0.39926(14) 0.0369(6) Uani d 0.760(6) A 1
H H14A 0.068743 0.630696 0.348806 0.055 Uiso calc 0.760(6) A 1
H H14B 0.050452 0.532275 0.418034 0.055 Uiso calc 0.760(6) A 1
H H14C 0.190785 0.554669 0.379613 0.055 Uiso calc 0.760(6) A 1
C C15 0.2408(2) 0.7526(2) 0.4503(2) 0.0432(7) Uani d 0.760(6) A 1
H H15A 0.262925 0.802228 0.501104 0.065 Uiso calc 0.760(6) A 1
H H15B 0.199701 0.793832 0.399145 0.065 Uiso calc 0.760(6) A 1
H H15C 0.320808 0.717575 0.431530 0.065 Uiso calc 0.760(6) A 1
C C13' 0.0046(8) 0.6850(7) 0.4909(6) 0.0310(5) Uani d 0.240(6) A 2
H H13D -0.006452 0.720457 0.549469 0.047 Uiso calc 0.240(6) A 2
H H13E -0.031072 0.732077 0.441575 0.047 Uiso calc 0.240(6) A 2
H H13F -0.042164 0.615282 0.488675 0.047 Uiso calc 0.240(6) A 2
C C14' 0.1623(10) 0.6123(7) 0.3918(5) 0.0369(6) Uani d 0.240(6) A 2
H H14D 0.255669 0.599493 0.384674 0.055 Uiso calc 0.240(6) A 2
H H14E 0.115526 0.542548 0.389599 0.055 Uiso calc 0.240(6) A 2
H H14F 0.126618 0.659343 0.342499 0.055 Uiso calc 0.240(6) A 2
C C15' 0.2199(9) 0.7761(7) 0.4833(7) 0.0432(7) Uani d 0.240(6) A 2
H H15D 0.209156 0.811794 0.541782 0.065 Uiso calc 0.240(6) A 2
H H15E 0.313238 0.763249 0.476038 0.065 Uiso calc 0.240(6) A 2
H H15F 0.184120 0.823022 0.433886 0.065 Uiso calc 0.240(6) A 2
C C16 0.74702(9) 0.34330(8) 0.82783(6) 0.0171(2) Uani d 1 . .
C C17 0.76462(10) 0.23134(9) 0.81993(7) 0.0193(2) Uani d 1 . .
C C18 0.88612(10) 0.18259(9) 0.82380(7) 0.0235(2) Uani d 1 . .
H H18 0.894197 0.105784 0.818617 0.028 Uiso calc 1 . .
C C19 0.99630(10) 0.24799(10) 0.83543(7) 0.0240(2) Uani d 1 . .
H H19 1.080842 0.215592 0.838175 0.029 Uiso calc 1 . .
C C20 0.98490(10) 0.36007(10) 0.84310(7) 0.0225(2) Uani d 1 . .
H H20 1.060505 0.404970 0.850461 0.027 Uiso calc 1 . .
C C21 0.86114(10) 0.40459(9) 0.83979(7) 0.0195(2) Uani d 1 . .

loop_
_atom_site_aniso_label
_atom_site_aniso_U_11
_atom_site_aniso_U_22
_atom_site_aniso_U_33
_atom_site_aniso_U_12
_atom_site_aniso_U_13
_atom_site_aniso_U_23
F1 0.0192(3) 0.0200(3) 0.0382(4) -0.0005(2) -0.0007(3) -0.0033(3)
F2 0.0228(3) 0.0206(3) 0.0420(4) -0.0021(3) 0.0004(3) 0.0023(3)
O1 0.0189(4) 0.0261(4) 0.0202(4) 0.0054(3) -0.0027(3) -0.0046(3)
O2 0.0205(4) 0.0233(4) 0.0140(3) 0.0068(3) 0.0029(3) 0.0019(3)
N1 0.0176(4) 0.0184(4) 0.0219(4) 0.0032(3) -0.0019(3) -0.0002(3)
C1 0.0177(5) 0.0158(5) 0.0160(4) 0.0004(4) 0.0015(4) 0.0016(4)
C2 0.0182(5) 0.0225(5) 0.0200(5) 0.0051(4) -0.0018(4) -0.0006(4)
C3 0.0156(5) 0.0173(5) 0.0205(5) 0.0015(4) 0.0004(4) 0.0005(4)
C4 0.0148(4) 0.0173(5) 0.0172(5) -0.0007(4) -0.0011(4) -0.0001(4)
C5 0.0173(5) 0.0205(5) 0.0200(5) 0.0024(4) 0.0011(4) -0.0032(4)
C6 0.0212(5) 0.0243(5) 0.0152(5) -0.0001(4) 0.0024(4) -0.0021(4)
C7 0.0172(5) 0.0172(5) 0.0160(5) -0.0034(4) -0.0013(4) 0.0007(4)
C8 0.0136(4) 0.0164(5) 0.0176(5) -0.0001(4) 0.0005(3) -0.0002(4)
C9 0.0150(4) 0.0174(5) 0.0146(4) -0.0018(4) 0.0013(3) -0.0006(4)
C10 0.0229(5) 0.0235(5) 0.0191(5) 0.0074(4) 0.0035(4) -0.0002(4)
C11 0.0345(6) 0.0349(6) 0.0184(5) 0.0077(5) 0.0050(4) -0.0024(5)
C12 0.0227(5) 0.0229(5) 0.0161(5) 0.0010(4) -0.0002(4) 0.0035(4)
C13 0.0370(9) 0.0374(15) 0.0184(9) 0.0178(11) -0.0005(7) 0.0035(9)
C14 0.0525(17) 0.0355(11) 0.0205(7) 0.0085(11) -0.0136(10) -0.0036(7)
C15 0.0380(11) 0.0437(13) 0.0466(17) -0.0104(9) -0.0072(10) 0.0282(12)
C13' 0.0370(9) 0.0374(15) 0.0184(9) 0.0178(11) -0.0005(7) 0.0035(9)
C14' 0.0525(17) 0.0355(11) 0.0205(7) 0.0085(11) -0.0136(10) -0.0036(7)
C15' 0.0380(11) 0.0437(13) 0.0466(17) -0.0104(9) -0.0072(10) 0.0282(12)
C16 0.0160(5) 0.0215(5) 0.0135(4) 0.0018(4) -0.0002(3) 0.0014(4)
C17 0.0165(5) 0.0227(5) 0.0185(5) 0.0001(4) -0.0003(4) -0.0006(4)
C18 0.0228(5) 0.0238(5) 0.0239(5) 0.0064(4) 0.0010(4) -0.0005(4)
C19 0.0169(5) 0.0348(6) 0.0203(5) 0.0078(4) 0.0009(4) 0.0012(4)
C20 0.0163(5) 0.0320(6) 0.0191(5) -0.0016(4) 0.0004(4) 0.0021(4)
C21 0.0210(5) 0.0199(5) 0.0174(5) 0.0008(4) 0.0005(4) 0.0023(4)

loop_
_atom_type_symbol
_atom_type_description
_atom_type_scat_dispersion_real
_atom_type_scat_dispersion_imag
_atom_type_scat_source
C C 0.0033 0.0016 'International Tables Vol C Tables 4.2.6.8 and 6.1.1.4'
H H 0.0000 0.0000 'International Tables Vol C Tables 4.2.6.8 and 6.1.1.4'
F F 0.0171 0.0103 'International Tables Vol C Tables 4.2.6.8 and 6.1.1.4'
N N 0.0061 0.0033 'International Tables Vol C Tables 4.2.6.8 and 6.1.1.4'
O O 0.0106 0.0060 'International Tables Vol C Tables 4.2.6.8 and 6.1.1.4'

loop_
_geom_angle_atom_site_label_1
_geom_angle_atom_site_label_2
_geom_angle_atom_site_label_3
_geom_angle_site_symmetry_1
_geom_angle_site_symmetry_3
_geom_angle
_geom_angle_publ_flag
C1 O1 C2 . . 105.02(7) ?
C9 O2 C10 . . 118.04(8) ?
C1 N1 C3 . . 106.35(8) ?
N1 C1 O1 . . 119.37(9) ?
N1 C1 C16 . . 124.93(9) ?
O1 C1 C16 . . 115.68(8) ?
O1 C2 C3 . . 103.82(8) ?
O1 C2 H2A . . 111.0 ?
C3 C2 H2A . . 111.0 ?
O1 C2 H2B . . 111.0 ?
C3 C2 H2B . . 111.0 ?
H2A C2 H2B . . 109.0 ?
N1 C3 C4 . . 112.14(8) ?
N1 C3 C2 . . 104.05(8) ?
C4 C3 C2 . . 114.55(8) ?
N1 C3 H3 . . 108.6 ?
C4 C3 H3 . . 108.6 ?
C2 C3 H3 . . 108.6 ?
C5 C4 C9 . . 117.71(9) ?
C5 C4 C3 . . 123.36(9) ?
C9 C4 C3 . . 118.93(8) ?
C4 C5 C6 . . 121.06(9) ?
C4 C5 H5 . . 119.5 ?
C6 C5 H5 . . 119.5 ?
C5 C6 C7 . . 121.36(9) ?
C5 C6 H6 . . 119.3 ?
C7 C6 H6 . . 119.3 ?
C6 C7 C8 . . 117.80(9) ?
C6 C7 C12 . . 120.52(9) ?
C8 C7 C12 . . 121.64(9) ?
C9 C8 C7 . . 120.51(9) ?
C9 C8 H8 . . 119.7 ?
C7 C8 H8 . . 119.7 ?
O2 C9 C8 . . 124.17(9) ?
O2 C9 C4 . . 114.27(8) ?
C8 C9 C4 . . 121.56(9) ?
O2 C10 C11 . . 106.58(8) ?
O2 C10 H10A . . 110.4 ?
C11 C10 H10A . . 110.4 ?
O2 C10 H10B . . 110.4 ?
C11 C10 H10B . . 110.4 ?
H10A C10 H10B . . 108.6 ?
C10 C11 H11A . . 109.5 ?
C10 C11 H11B . . 109.5 ?
H11A C11 H11B . . 109.5 ?
C10 C11 H11C . . 109.5 ?
H11A C11 H11C . . 109.5 ?
H11B C11 H11C . . 109.5 ?
C14' C12 C13' . . 109.4(4) ?
C14' C12 C7 . . 112.3(3) ?
C13' C12 C7 . . 111.9(4) ?
C15 C12 C7 . . 109.55(12) ?
C15 C12 C13 . . 108.88(14) ?
C7 C12 C13 . . 112.54(11) ?
C15 C12 C14 . . 108.92(14) ?
C7 C12 C14 . . 110.08(11) ?
C13 C12 C14 . . 106.79(13) ?
C14' C12 C15' . . 109.3(4) ?
C13' C12 C15' . . 109.6(5) ?
C7 C12 C15' . . 104.2(3) ?
C12 C13 H13A . . 109.5 ?
C12 C13 H13B . . 109.5 ?
H13A C13 H13B . . 109.5 ?
C12 C13 H13C . . 109.5 ?
H13A C13 H13C . . 109.5 ?
H13B C13 H13C . . 109.5 ?
C12 C14 H14A . . 109.5 ?
C12 C14 H14B . . 109.5 ?
H14A C14 H14B . . 109.5 ?
C12 C14 H14C . . 109.5 ?
H14A C14 H14C . . 109.5 ?
H14B C14 H14C . . 109.5 ?
C12 C15 H15A . . 109.5 ?
C12 C15 H15B . . 109.5 ?
H15A C15 H15B . . 109.5 ?
C12 C15 H15C . . 109.5 ?
H15A C15 H15C . . 109.5 ?
H15B C15 H15C . . 109.5 ?
C12 C13' H13D . . 109.5 ?
C12 C13' H13E . . 109.5 ?
H13D C13' H13E . . 109.5 ?
C12 C13' H13F . . 109.5 ?
H13D C13' H13F . . 109.5 ?
H13E C13' H13F . . 109.5 ?
C12 C14' H14D . . 109.5 ?
C12 C14' H14E . . 109.5 ?
H14D C14' H14E . . 109.5 ?
C12 C14' H14F . . 109.5 ?
H14D C14' H14F . . 109.5 ?
H14E C14' H14F . . 109.5 ?
C12 C15' H15D . . 109.5 ?
C12 C15' H15E . . 109.5 ?
H15D C15' H15E . . 109.5 ?
C12 C15' H15F . . 109.5 ?
H15D C15' H15F . . 109.5 ?
H15E C15' H15F . . 109.5 ?
C21 C16 C17 . . 115.66(9) ?
C21 C16 C1 . . 122.74(9) ?
C17 C16 C1 . . 121.60(9) ?
F1 C17 C18 . . 118.17(9) ?
F1 C17 C16 . . 118.65(9) ?
C18 C17 C16 . . 123.16(10) ?
C17 C18 C19 . . 118.53(10) ?
C17 C18 H18 . . 120.7 ?
C19 C18 H18 . . 120.7 ?
C18 C19 C20 . . 120.89(10) ?
C18 C19 H19 . . 119.6 ?
C20 C19 H19 . . 119.6 ?
C21 C20 C19 . . 118.25(10) ?
C21 C20 H20 . . 120.9 ?
C19 C20 H20 . . 120.9 ?
F2 C21 C20 . . 118.57(9) ?
F2 C21 C16 . . 117.92(9) ?
C20 C21 C16 . . 123.50(10) ?

loop_
_geom_bond_atom_site_label_1
_geom_bond_atom_site_label_2
_geom_bond_site_symmetry_2
_geom_bond_distance
_geom_bond_publ_flag
F1 C17 . 1.3458(12) ?
F2 C21 . 1.3475(12) ?
O1 C1 . 1.3598(12) ?
O1 C2 . 1.4566(12) ?
O2 C9 . 1.3719(11) ?
O2 C10 . 1.4370(12) ?
N1 C1 . 1.2663(13) ?
N1 C3 . 1.4775(12) ?
C1 C16 . 1.4777(13) ?
C2 C3 . 1.5425(14) ?
C2 H2A . 0.9900 ?
C2 H2B . 0.9900 ?
C3 C4 . 1.5128(13) ?
C3 H3 . 1.0000 ?
C4 C5 . 1.3878(14) ?
C4 C9 . 1.3979(13) ?
C5 C6 . 1.3913(14) ?
C5 H5 . 0.9500 ?
C6 C7 . 1.3946(14) ?
C6 H6 . 0.9500 ?
C7 C8 . 1.3994(13) ?
C7 C12 . 1.5343(14) ?
C8 C9 . 1.3910(13) ?
C8 H8 . 0.9500 ?
C10 C11 . 1.5051(14) ?
C10 H10A . 0.9900 ?
C10 H10B . 0.9900 ?
C11 H11A . 0.9800 ?
C11 H11B . 0.9800 ?
C11 H11C . 0.9800 ?
C12 C14' . 1.479(7) ?
C12 C13' . 1.482(8) ?
C12 C15 . 1.527(2) ?
C12 C13 . 1.543(2) ?
C12 C14 . 1.545(2) ?
C12 C15' . 1.552(8) ?
C13 H13A . 0.9800 ?
C13 H13B . 0.9800 ?
C13 H13C . 0.9800 ?
C14 H14A . 0.9800 ?
C14 H14B . 0.9800 ?
C14 H14C . 0.9800 ?
C15 H15A . 0.9800 ?
C15 H15B . 0.9800 ?
C15 H15C . 0.9800 ?
C13' H13D . 0.9800 ?
C13' H13E . 0.9800 ?
C13' H13F . 0.9800 ?
C14' H14D . 0.9800 ?
C14' H14E . 0.9800 ?
C14' H14F . 0.9800 ?
C15' H15D . 0.9800 ?
C15' H15E . 0.9800 ?
C15' H15F . 0.9800 ?
C16 C21 . 1.3900(14) ?
C16 C17 . 1.3921(14) ?
C17 C18 . 1.3768(14) ?
C18 C19 . 1.3850(16) ?
C18 H18 . 0.9500 ?
C19 C20 . 1.3861(16) ?
C19 H19 . 0.9500 ?
C20 C21 . 1.3764(14) ?
C20 H20 . 0.9500 ?

loop_
_geom_hbond_atom_site_label_D
_geom_hbond_atom_site_label_H
_geom_hbond_atom_site_label_A
_geom_hbond_site_symmetry_A
_geom_hbond_distance_DH
_geom_hbond_distance_HA
_geom_hbond_distance_DA
_geom_hbond_angle_DHA
_geom_hbond_publ_flag
C10 H10A F1 2_556 0.99 2.57 3.5211(13) 162.1 n
C20 H20 O2 1_655 0.95 2.60 3.4766(13) 153.9 n

loop_
_geom_torsion_atom_site_label_1
_geom_torsion_atom_site_label_2
_geom_torsion_atom_site_label_3
_geom_torsion_atom_site_label_4
_geom_torsion_site_symmetry_1
_geom_torsion_site_symmetry_2
_geom_torsion_site_symmetry_3
_geom_torsion_site_symmetry_4
_geom_torsion
_geom_torsion_publ_flag
C3 N1 C1 O1 . . . . -2.09(12) ?
C3 N1 C1 C16 . . . . 176.16(9) ?
C2 O1 C1 N1 . . . . -5.81(12) ?
C2 O1 C1 C16 . . . . 175.78(8) ?
C1 O1 C2 C3 . . . . 10.39(10) ?
C1 N1 C3 C4 . . . . 132.90(9) ?
C1 N1 C3 C2 . . . . 8.55(10) ?
O1 C2 C3 N1 . . . . -11.53(10) ?
O1 C2 C3 C4 . . . . -134.32(8) ?
N1 C3 C4 C5 . . . . 6.09(14) ?
C2 C3 C4 C5 . . . . 124.39(11) ?
N1 C3 C4 C9 . . . . -173.72(8) ?
C2 C3 C4 C9 . . . . -55.42(12) ?
C9 C4 C5 C6 . . . . 0.95(15) ?
C3 C4 C5 C6 . . . . -178.86(9) ?
C4 C5 C6 C7 . . . . -0.24(16) ?
C5 C6 C7 C8 . . . . -0.54(15) ?
C5 C6 C7 C12 . . . . 176.88(9) ?
C6 C7 C8 C9 . . . . 0.59(14) ?
C12 C7 C8 C9 . . . . -176.80(9) ?
C10 O2 C9 C8 . . . . -17.70(14) ?
C10 O2 C9 C4 . . . . 162.47(9) ?
C7 C8 C9 O2 . . . . -179.68(9) ?
C7 C8 C9 C4 . . . . 0.14(15) ?
C5 C4 C9 O2 . . . . 178.92(9) ?
C3 C4 C9 O2 . . . . -1.26(13) ?
C5 C4 C9 C8 . . . . -0.91(15) ?
C3 C4 C9 C8 . . . . 178.91(9) ?
C9 O2 C10 C11 . . . . -172.14(9) ?
C6 C7 C12 C14' . . . . 23.5(4) ?
C8 C7 C12 C14' . . . . -159.2(4) ?
C6 C7 C12 C13' . . . . 147.0(4) ?
C8 C7 C12 C13' . . . . -35.6(4) ?
C6 C7 C12 C15 . . . . -71.21(19) ?
C8 C7 C12 C15 . . . . 106.10(18) ?
C6 C7 C12 C13 . . . . 167.52(15) ?
C8 C7 C12 C13 . . . . -15.16(18) ?
C6 C7 C12 C14 . . . . 48.53(18) ?
C8 C7 C12 C14 . . . . -134.15(16) ?
C6 C7 C12 C15' . . . . -94.6(4) ?
C8 C7 C12 C15' . . . . 82.7(4) ?
N1 C1 C16 C21 . . . . 134.33(11) ?
O1 C1 C16 C21 . . . . -47.36(13) ?
N1 C1 C16 C17 . . . . -45.09(15) ?
O1 C1 C16 C17 . . . . 133.22(10) ?
C21 C16 C17 F1 . . . . 178.67(9) ?
C1 C16 C17 F1 . . . . -1.88(14) ?
C21 C16 C17 C18 . . . . 0.21(15) ?
C1 C16 C17 C18 . . . . 179.67(9) ?
F1 C17 C18 C19 . . . . -178.97(9) ?
C16 C17 C18 C19 . . . . -0.50(16) ?
C17 C18 C19 C20 . . . . 0.06(16) ?
C18 C19 C20 C21 . . . . 0.64(16) ?
C19 C20 C21 F2 . . . . -179.62(9) ?
C19 C20 C21 C16 . . . . -0.97(16) ?
C17 C16 C21 F2 . . . . 179.21(9) ?
C1 C16 C21 F2 . . . . -0.24(14) ?
C17 C16 C21 C20 . . . . 0.55(15) ?
C1 C16 C21 C20 . . . . -178.90(9) ?
